data_2008197
loop_
_publ_author_name
'Lian Ee Khoo'
'Hong Juan Hu'
'Alan Hazell'

_publ_section_title
;
 4-Chloro-2-[2-(dimethylamino)ethylaminomethyl]phenol and
 2-[2-(dimethylamino)ethylaminomethyl]-6-methoxyphenol
;
_journal_issue 2
_journal_name_full 'Acta Crystallographica Section C'
_journal_page_first 245
_journal_page_last 248
_journal_paper_doi 10.1107/S0108270198012050
_journal_volume 55
_journal_year 1999
_chemical_formula_sum 'C12 H20 N2 O2'
_chemical_formula_weight 224.310
_chemical_name_systematic
;
2-[2-dimethylamino)ethylaminomethyl]-6-methoxyphenol
;
_space_group_IT_number 61
_symmetry_cell_setting orthorhombic
_symmetry_space_group_name_Hall '-P 2ac 2ab'
_symmetry_space_group_name_H-M 'P b c a'
_atom_type_scat_source IntTabIV
_cell_angle_alpha 90
_cell_angle_beta 90
_cell_angle_gamma 90
_cell_formula_units_Z 8
_cell_length_a 15.9034(8)
_cell_length_b 10.5054(5)
_cell_length_c 16.1559(8)
_cell_measurement_reflns_used 7440
_cell_measurement_temperature 298
_cell_measurement_theta_max 25.0
_cell_measurement_theta_min 2.5
_cell_volume 2699.2(2)
_computing_cell_refinement 'SAINT (Siemens, 1995)'
_computing_data_collection 'SMART (Siemens, 1995)'
_computing_data_reduction SAINT
_computing_molecular_graphics
;
      ORTEPIII (Burnett & Johnson, 1996) and KRYSTAL
;
_computing_publication_material KRYSTAL
_computing_structure_refinement 'modified ORFLS (Busing et al., 1962) and KRYSTAL'
_computing_structure_solution 'SIR92 (Altomare et al., 1994) and KRYSTAL (Hazell, 1995)'
_diffrn_ambient_temperature 298
_diffrn_measurement_device 'Siemens SMART CCD diffractometer'
_diffrn_measurement_method
;
\w rotation scans with narrow frames
;
_diffrn_radiation_monochromator graphite
_diffrn_radiation_source 'x-ray tube'
_diffrn_radiation_type 'Mo K\a'
_diffrn_radiation_wavelength 0.71073
_diffrn_reflns_av_R_equivalents 0.027
_diffrn_reflns_limit_h_max 21
_diffrn_reflns_limit_h_min -21
_diffrn_reflns_limit_k_max 10
_diffrn_reflns_limit_k_min -14
_diffrn_reflns_limit_l_max 21
_diffrn_reflns_limit_l_min -16
_diffrn_reflns_number 19817
_diffrn_reflns_reduction_process 18470
_diffrn_reflns_theta_max 25.7
_diffrn_reflns_theta_min 2.5
_exptl_absorpt_coefficient_mu 0.0754
_exptl_absorpt_correction_T_max 0.985
_exptl_absorpt_correction_T_min 0.872
_exptl_absorpt_correction_type 'multi-scan (SADABS; Siemens, 1995)'
_exptl_crystal_colour yellow
_exptl_crystal_density_diffrn 1.104
_exptl_crystal_density_meas ?
_exptl_crystal_density_method 'not measured'
_exptl_crystal_description block
_exptl_crystal_F_000 976
_exptl_crystal_size_max 0.48
_exptl_crystal_size_mid 0.40
_exptl_crystal_size_min 0.34
_refine_diff_density_max 0.17(3)
_refine_diff_density_min -0.15(3)
_refine_ls_extinction_coef '0.26 (7) x 10^3^'
_refine_ls_extinction_method
;
B-C type 1
Lorentzian isotropic (Becker & Coppens, 1974)
;
_refine_ls_goodness_of_fit_ref 1.569
_refine_ls_hydrogen_treatment constr
_refine_ls_matrix_type full
_refine_ls_number_constraints 0
_refine_ls_number_parameters 154
_refine_ls_number_reflns 1872
_refine_ls_number_restraints 0
_refine_ls_R_factor_obs 0.048
_refine_ls_shift/esd_max 0.00128
_refine_ls_shift/esd_mean 0.00016
_refine_ls_structure_factor_coef F
_refine_ls_weighting_details 'w = 1/{[\s~cs~(F^2^)+1.05F^2^]^1/2^-|F|}^2^'
_refine_ls_weighting_scheme calc
_refine_ls_wR_factor_obs 0.056
_reflns_number_observed 1795
_reflns_number_total 3558
_reflns_observed_criterion I>3\s(I)
_cod_data_source_file sk1230.cif
_cod_data_source_block 1b
_cod_depositor_comments
;
 Adding the _atom_site_type_symbol data item.

 Antanas Vaitkus,
 2017-01-17

The following automatic conversions were performed:

'_atom_site_thermal_displace_type' tag value 'Uij' was replaced with
'Uani' value 16 times.

Automatic conversion script
Id: cif_fix_values 1646 2011-03-28 12:23:43Z adriana 

The following automatic conversions were performed:

'_exptl_crystal_density_meas' value 'not measured' was changed to '?'
- the value is perceived as not measured.

Automatic conversion script
Id: cif_fix_values 3008 2015-01-20 13:52:24Z robertas 

The following automatic conversions were performed:

'_refine_ls_weighting_scheme' value '
1/{[\s~cs~(F^2^)+1.05F^2^]^1/2^-|F|}^2^' was changed to 'calc'. New
tag '_refine_ls_weighting_details' was created. The value of the new
tag was set to 'w = 1/{[\s~cs~(F^2^)+1.05F^2^]^1/2^-|F|}^2^'.

Automatic conversion script
Id: cif_fix_values 3143 2015-03-26 13:38:13Z robertas 
;
_cod_database_code 2008197
_cod_database_fobs_code 2008197

loop_
_symmetry_equiv_pos_as_xyz
+x,+y,+z
1/2+x,1/2-y,-z
-x,1/2+y,1/2-z
1/2-x,-y,1/2+z
-x,-y,-z
1/2-x,1/2+y,+z
+x,1/2-y,1/2+z
1/2+x,+y,1/2-z

loop_
_atom_site_aniso_label
_atom_site_aniso_U_11
_atom_site_aniso_U_22
_atom_site_aniso_U_33
_atom_site_aniso_U_12
_atom_site_aniso_U_13
_atom_site_aniso_U_23
O1 0.0580(10) 0.0430(10) 0.1100(10) -0.0010(10) -0.0100(10) 0.0070(10)
O2 0.0790(10) 0.0480(10) 0.212(2) -0.0110(10) -0.0130(10) 0.0240(10)
N1 0.0590(10) 0.0410(10) 0.0670(10) 0.0030(10) 0.0040(10) 0.0050(10)
N2 0.0750(10) 0.114(2) 0.0670(10) -0.0120(10) -0.0060(10) 0.0050(10)
C1 0.0570(10) 0.0470(10) 0.0640(10) -0.0010(10) -0.0040(10) -0.0070(10)
C2 0.0650(10) 0.0500(10) 0.103(2) -0.0040(10) -0.0030(10) -0.0080(10)
C3 0.0660(10) 0.0690(10) 0.134(2) -0.0120(10) -0.0040(10) -0.0200(10)
C4 0.0600(10) 0.093(2) 0.130(2) 0.0040(10) -0.0180(10) -0.024(2)
C5 0.0750(10) 0.0730(10) 0.0810(10) 0.0160(10) -0.0150(10) -0.0120(10)
C6 0.0660(10) 0.0520(10) 0.0510(10) 0.0060(10) -0.0020(10) -0.0070(10)
C7 0.0800(10) 0.0520(10) 0.0570(10) 0.0080(10) 0.0060(10) 0.0080(10)
C8 0.0620(10) 0.0530(10) 0.0770(10) 0.0060(10) 0.0020(10) -0.0070(10)
C9 0.0730(10) 0.083(2) 0.0830(10) -0.0100(10) 0.0070(10) -0.0250(10)
C10 0.152(3) 0.148(3) 0.117(2) -0.046(2) -0.009(2) 0.048(2)
C11 0.120(3) 0.241(5) 0.102(2) -0.032(3) -0.033(2) -0.003(2)
C12 0.126(2) 0.067(2) 0.217(4) -0.023(2) -0.001(2) 0.032(2)

loop_
_atom_site_label
_atom_site_type_symbol
_atom_site_fract_x
_atom_site_fract_y
_atom_site_fract_z
_atom_site_U_iso_or_equiv
_atom_site_thermal_displace_type
O1 O 0.27700(10) 0.33640(10) 0.12000(10) 0.0700(10) Uani
O2 O 0.36990(10) 0.54720(10) 0.10000(10) 0.1130(10) Uani
N1 N 0.31450(10) 0.04860(10) 0.09360(10) 0.0560(10) Uani
N2 N 0.31420(10) 0.0911(2) -0.08330(10) 0.0850(10) Uani
C1 C 0.35980(10) 0.3342(2) 0.13780(10) 0.0560(10) Uani
C2 C 0.41100(10) 0.4413(2) 0.12850(10) 0.0730(10) Uani
C3 C 0.49480(10) 0.4356(2) 0.1482(2) 0.090(2) Uani
C4 C 0.52860(10) 0.3240(2) 0.1769(2) 0.094(2) Uani
C5 C 0.47950(10) 0.2181(2) 0.18530(10) 0.0760(10) Uani
C6 C 0.39460(10) 0.2210(2) 0.16590(10) 0.0560(10) Uani
C7 C 0.33960(10) 0.1049(2) 0.17270(10) 0.0630(10) Uani
C8 C 0.38460(10) 0.0111(2) 0.04060(10) 0.0640(10) Uani
C9 C 0.35400(10) -0.0186(2) -0.04430(10) 0.0800(10) Uani
C10 C 0.3745(2) 0.1893(3) -0.1028(2) 0.139(3) Uani
C11 C 0.2701(2) 0.0516(4) -0.1578(2) 0.155(3) Uani
C12 C 0.4138(2) 0.6557(3) 0.0791(2) 0.137(3) Uani
HO1 H 0.255(2) 0.416(3) 0.1130(10) 0.104(8) Uiso
HN1 H 0.2860(10) 0.101(2) 0.0690(10) 0.050(5) Uiso
H3 H 0.5293 0.5088 0.1420 0.108 Uiso
H4 H 0.5865 0.3203 0.1910 0.113 Uiso
H5 H 0.5040 0.1412 0.2047 0.091 Uiso
H7a H 0.3694 0.0422 0.2033 0.075 Uiso
H7b H 0.2901 0.1280 0.2019 0.075 Uiso
H8a H 0.4110 -0.0621 0.0632 0.077 Uiso
H8b H 0.4240 0.0789 0.0378 0.077 Uiso
H9a H 0.4003 -0.0448 -0.0772 0.095 Uiso
H9b H 0.3142 -0.0859 -0.0410 0.095 Uiso
H10a H 0.3485 0.2607 -0.1283 0.167 Uiso
H10b H 0.4154 0.1554 -0.1395 0.167 Uiso
H10c H 0.4010 0.2161 -0.0531 0.167 Uiso
H11a H 0.2441 0.1231 -0.1831 0.185 Uiso
H11b H 0.2282 -0.0092 -0.1436 0.185 Uiso
H11c H 0.3089 0.0144 -0.1952 0.185 Uiso
H12a H 0.3853 0.7291 0.0593 0.164 Uiso
H12b H 0.4525 0.6318 0.0371 0.164 Uiso
H12c H 0.4437 0.6811 0.1272 0.164 Uiso

loop_
_geom_angle_atom_site_label_1
_geom_angle_atom_site_label_2
_geom_angle_atom_site_label_3
_geom_angle
_geom_angle_publ_flag
C2 O2 C12 120.9(2) yes
C7 N1 C8 114.4(2) yes
C10 N2 C11 110.2(2) no
C9 N2 C10 111.8(2) no
C9 N2 C11 110.0(2) no
O1 C1 C6 118.3(2) yes
O1 C1 C2 122.2(2) yes
C2 C1 C6 119.5(2) no
O2 C2 C3 125.2(2) yes
O2 C2 C1 114.4(2) yes
C1 C2 C3 120.4(2) no
C2 C3 C4 119.8(2) no
C3 C4 C5 120.5(2) no
C4 C5 C6 121.1(2) no
C1 C6 C5 118.8(2) no
C5 C6 C7 122.1(2) no
C1 C6 C7 119.2(2) yes
N1 C7 C6 115.00(10) yes
N1 C8 C9 110.3(2) no
N2 C9 C8 112.0(2) no
C1 O1 HO1 114(2) no
C8 N1 HN1 109.0(10) no
C7 N1 HN1 108.0(10) no
C4 C3 H3 120.1 no
C2 C3 H3 120.1 no
C5 C4 H4 119.8 no
C3 C4 H4 119.8 no
C4 C5 H5 119.5 no
C6 C5 H5 119.5 no
H7a C7 H7b 109.5 no
N1 C7 H7a 108.1 no
C6 C7 H7a 108.1 no
N1 C7 H7b 108.1 no
C6 C7 H7b 108.1 no
H8a C8 H8b 109.5 no
N1 C8 H8a 109.2 no
C9 C8 H8a 109.2 no
N1 C8 H8b 109.3 no
C9 C8 H8b 109.3 no
H9a C9 H9b 109.5 no
N2 C9 H9a 108.8 no
C8 C9 H9a 108.8 no
N2 C9 H9b 108.8 no
C8 C9 H9b 108.9 no
H10b C10 H10c 109.5 no
H10a C10 H10b 108.9 no
N2 C10 H10b 108.9 no
H10a C10 H10c 108.9 no
N2 C10 H10c 108.9 no
N2 C10 H10a 111.7 no
H11a C11 H11b 109.4 no
H11b C11 H11c 109.5 no
N2 C11 H11b 109.3 no
H11a C11 H11c 109.4 no
N2 C11 H11a 110.0 no
N2 C11 H11c 109.3 no
H12a C12 H12b 106.6 no
H12a C12 H12c 106.5 no
O2 C12 H12a 120.8 no
H12b C12 H12c 109.5 no
O2 C12 H12b 106.6 no
O2 C12 H12c 106.5 no

loop_
_geom_bond_atom_site_label_1
_geom_bond_atom_site_label_2
_geom_bond_site_symmetry_1
_geom_bond_site_symmetry_2
_geom_bond_distance
_geom_bond_publ_flag
O1 C1 . . 1.348(2) yes
O2 C2 . . 1.369(2) yes
O2 C12 . . 1.379(3) yes
N1 C8 . . 1.460(2) yes
N1 C7 . . 1.463(3) yes
N2 C10 . . 1.444(4) no
N2 C11 . . 1.452(4) no
N2 C9 . . 1.459(3) no
C1 C6 . . 1.388(2) no
C1 C2 . . 1.397(3) no
C2 C3 . . 1.372(3) no
C3 C4 . . 1.370(3) no
C4 C5 . . 1.365(3) no
C5 C6 . . 1.387(3) no
C6 C7 . . 1.505(3) yes
C8 C9 . . 1.488(3) no
O1 HO1 . . 0.92(3) no
N1 HN1 . . 0.81(2) no
C3 H3 . . 0.950 no
C4 H4 . . 0.950 no
C5 H5 . . 0.950 no
C7 H7a . . 0.950 no
C7 H7b . . 0.950 no
C8 H8a . . 0.950 no
C8 H8b . . 0.950 no
C9 H9a . . 0.950 no
C9 H9b . . 0.950 no
C10 H10b . . 0.950 no
C10 H10c . . 0.950 no
C10 H10a . . 0.950 no
C11 H11b . . 0.950 no
C11 H11a . . 0.950 no
C11 H11c . . 0.950 no
C12 H12a . . 0.950 no
C12 H12b . . 0.950 no
C12 H12c . . 0.950 no

loop_
_geom_contact_atom_site_label_1
_geom_contact_atom_site_label_2
_geom_contact_distance
_geom_contact_publ_flag
O1 N1 3.111(2) no

loop_
_geom_torsion_atom_site_label_1
_geom_torsion_atom_site_label_2
_geom_torsion_atom_site_label_3
_geom_torsion_atom_site_label_4
_geom_torsion
_geom_torsion_publ_flag
C1 C6 C7 N1 71.2(2) no
